data_7158212
loop_
_publ_author_name
'Ali, Saghir'
'Khan, Abu T.'

_publ_section_title
;
 Metal-free synthesis of quinoline-2,4-dicarboxylate derivatives using
 aryl amines and acetylenedicarboxylates through a pseudo three-component
 reaction.
;
_journal_issue 32
_journal_name_full 'Organic &amp; biomolecular chemistry'
_journal_page_first 7041
_journal_page_last 7050
_journal_paper_doi 10.1039/d1ob01188j
_journal_volume 19
_journal_year 2021
_chemical_formula_sum 'C15 H15 N O4'
_chemical_formula_weight 273.28
_space_group_crystal_system monoclinic
_space_group_IT_number 14
_space_group_name_Hall '-P 2yn'
_space_group_name_H-M_alt 'P 1 21/n 1'
_atom_sites_solution_hydrogens geom
_audit_creation_method SHELXL-2014/7
_audit_update_record
;
2021-01-04 deposited with the CCDC.	2021-07-26 downloaded from the CCDC.
;
_cell_angle_alpha 90
_cell_angle_beta 97.942(3)
_cell_angle_gamma 90
_cell_formula_units_Z 4
_cell_length_a 3.9964(3)
_cell_length_b 38.647(3)
_cell_length_c 8.7063(5)
_cell_measurement_reflns_used 5731
_cell_measurement_temperature 296(2)
_cell_measurement_theta_max 28.15
_cell_measurement_theta_min 2.59
_cell_volume 1331.78(16)
_computing_structure_refinement 'SHELXL-2014/7 (Sheldrick, 2014)'
_diffrn_ambient_temperature 296(2)
_diffrn_measured_fraction_theta_full 0.998
_diffrn_measured_fraction_theta_max 0.998
_diffrn_measurement_device_type 'Bruker APEX-II CCD'
_diffrn_measurement_method '\f and \w scans'
_diffrn_radiation_type MoK\a
_diffrn_radiation_wavelength 0.71073
_diffrn_reflns_av_R_equivalents 0.0557
_diffrn_reflns_av_unetI/netI 0.0437
_diffrn_reflns_Laue_measured_fraction_full 0.998
_diffrn_reflns_Laue_measured_fraction_max 0.998
_diffrn_reflns_limit_h_max 5
_diffrn_reflns_limit_h_min -5
_diffrn_reflns_limit_k_max 51
_diffrn_reflns_limit_k_min -51
_diffrn_reflns_limit_l_max 10
_diffrn_reflns_limit_l_min -11
_diffrn_reflns_number 18621
_diffrn_reflns_point_group_measured_fraction_full 0.998
_diffrn_reflns_point_group_measured_fraction_max 0.998
_diffrn_reflns_theta_full 25.242
_diffrn_reflns_theta_max 28.293
_diffrn_reflns_theta_min 2.108
_exptl_absorpt_coefficient_mu 0.100
_exptl_absorpt_correction_type multi-scan
_exptl_absorpt_process_details multi-scan
_exptl_crystal_colour White
_exptl_crystal_density_diffrn 1.363
_exptl_crystal_description Needle
_exptl_crystal_F_000 576
_exptl_crystal_size_max 1.0
_exptl_crystal_size_mid 0.8
_exptl_crystal_size_min 0.6
_exptl_transmission_factor_max 0.942
_exptl_transmission_factor_min 0.908
_refine_diff_density_max 0.300
_refine_diff_density_min -0.312
_refine_diff_density_rms 0.112
_refine_ls_extinction_method none
_refine_ls_goodness_of_fit_ref 1.262
_refine_ls_hydrogen_treatment constr
_refine_ls_matrix_type full
_refine_ls_number_parameters 185
_refine_ls_number_reflns 3314
_refine_ls_number_restraints 0
_refine_ls_restrained_S_all 1.262
_refine_ls_R_factor_all 0.0860
_refine_ls_R_factor_gt 0.0587
_refine_ls_shift/su_max 0.004
_refine_ls_shift/su_mean 0.000
_refine_ls_structure_factor_coef Fsqd
_refine_ls_weighting_details 'w=1/[\s^2^(Fo^2^)+(0.1000P)^2^+0.1000P] where P=(Fo^2^+2Fc^2^)/3'
_refine_ls_weighting_scheme calc
_refine_ls_wR_factor_gt 0.1844
_refine_ls_wR_factor_ref 0.2032
_reflns_Friedel_coverage 0.000
_reflns_number_gt 2419
_reflns_number_total 3314
_reflns_threshold_expression 'I > 2\s(I)'
_cod_data_source_file d1ob01188j2.cif
_cod_data_source_block 24ME_DMDE_SA_ATK_0m_a
_cod_depositor_comments 'Adding full bibliography for 7158212.cif.'
_cod_original_cell_volume 1331.77(16)
_cod_original_sg_symbol_H-M 'P 21/n'
_cod_database_code 7158212
_shelx_shelxl_version_number 2014/7
_shelx_space_group_comment
;
The symmetry employed for this shelxl refinement is uniquely defined
by the following loop, which should always be used as a source of
symmetry information in preference to the above space-group names.
They are only intended as comments.
;

loop_
_space_group_symop_operation_xyz
'x, y, z'
'-x+1/2, y+1/2, -z+1/2'
'-x, -y, -z'
'x-1/2, -y-1/2, z-1/2'

loop_
_atom_site_label
_atom_site_type_symbol
_atom_site_fract_x
_atom_site_fract_y
_atom_site_fract_z
_atom_site_U_iso_or_equiv
_atom_site_adp_type
_atom_site_occupancy
_atom_site_site_symmetry_order
_atom_site_calc_flag
_atom_site_refinement_flags_posn
_atom_site_refinement_flags_adp
_atom_site_refinement_flags_occupancy
_atom_site_disorder_assembly
_atom_site_disorder_group
O4 O 0.6330(4) 0.54003(3) 0.44549(16) 0.0514(4) Uani 1 1 d . . . . .
O2 O 0.8402(5) 0.69790(4) 0.48241(17) 0.0644(5) Uani 1 1 d . . . . .
N1 N 0.4960(4) 0.58447(4) 0.66377(16) 0.0370(4) Uani 1 1 d . . . . .
O3 O 0.8526(5) 0.58189(4) 0.31604(17) 0.0688(5) Uani 1 1 d . . . . .
O1 O 0.6849(6) 0.71593(4) 0.7000(2) 0.0894(7) Uani 1 1 d . . . . .
C9 C 0.6312(4) 0.59697(4) 0.54582(19) 0.0359(4) Uani 1 1 d . . . . .
C3 C 0.4986(4) 0.64350(5) 0.76953(19) 0.0360(4) Uani 1 1 d . . . . .
C7 C 0.6414(4) 0.65540(4) 0.63729(19) 0.0361(4) Uani 1 1 d . . . . .
C8 C 0.7058(5) 0.63203(4) 0.52752(19) 0.0379(4) Uani 1 1 d . . . . .
H8 H 0.7989 0.6394 0.4409 0.045 Uiso 1 1 calc R U . . .
C14 C 0.7202(5) 0.69294(5) 0.6146(2) 0.0426(4) Uani 1 1 d . . . . .
C12 C 0.7183(5) 0.57259(5) 0.4232(2) 0.0407(4) Uani 1 1 d . . . . .
C4 C 0.4301(4) 0.60719(5) 0.77581(19) 0.0359(4) Uani 1 1 d . . . . .
C2 C 0.4225(5) 0.66471(5) 0.8920(2) 0.0419(4) Uani 1 1 d . . . . .
H2 H 0.4641 0.6884 0.8889 0.050 Uiso 1 1 calc R U . . .
C5 C 0.2875(5) 0.59342(5) 0.9045(2) 0.0410(4) Uani 1 1 d . . . . .
C1 C 0.2884(5) 0.65109(6) 1.0153(2) 0.0453(5) Uani 1 1 d . . . . .
C13 C 0.7122(7) 0.51577(5) 0.3300(3) 0.0585(6) Uani 1 1 d . . . . .
H13A H 0.6095 0.5233 0.2293 0.088 Uiso 1 1 calc R U . . .
H13B H 0.6272 0.4933 0.3516 0.088 Uiso 1 1 calc R U . . .
H13C H 0.9528 0.5146 0.3322 0.088 Uiso 1 1 calc R U . . .
C11 C 0.2118(6) 0.55545(5) 0.9112(2) 0.0548(5) Uani 1 1 d . . . . .
H11A H 0.1126 0.5506 1.0031 0.082 Uiso 1 1 calc R U . . .
H11B H 0.4174 0.5425 0.9132 0.082 Uiso 1 1 calc R U . . .
H11C H 0.0570 0.5490 0.8214 0.082 Uiso 1 1 calc R U . . .
C6 C 0.2232(5) 0.61529(6) 1.0196(2) 0.0471(5) Uani 1 1 d . . . . .
H6 H 0.1330 0.6063 1.1040 0.057 Uiso 1 1 calc R U . . .
C10 C 0.2094(6) 0.67384(6) 1.1458(2) 0.0613(6) Uani 1 1 d . . . . .
H10A H 0.3105 0.6962 1.1374 0.092 Uiso 1 1 calc R U . . .
H10B H 0.2983 0.6635 1.2432 0.092 Uiso 1 1 calc R U . . .
H10C H -0.0310 0.6764 1.1401 0.092 Uiso 1 1 calc R U . . .
C15 C 0.9155(8) 0.73308(5) 0.4441(3) 0.0695(7) Uani 1 1 d . . . . .
H15A H 0.7094 0.7461 0.4249 0.104 Uiso 1 1 calc R U . . .
H15B H 1.0262 0.7333 0.3531 0.104 Uiso 1 1 calc R U . . .
H15C H 1.0611 0.7433 0.5290 0.104 Uiso 1 1 calc R U . . .

loop_
_atom_site_aniso_label
_atom_site_aniso_U_11
_atom_site_aniso_U_22
_atom_site_aniso_U_33
_atom_site_aniso_U_23
_atom_site_aniso_U_13
_atom_site_aniso_U_12
O4 0.0734(10) 0.0340(7) 0.0530(8) -0.0019(5) 0.0303(7) -0.0053(6)
O2 0.1065(13) 0.0361(8) 0.0579(9) 0.0016(6) 0.0378(9) -0.0152(8)
N1 0.0413(8) 0.0360(8) 0.0349(7) 0.0046(6) 0.0093(6) -0.0023(6)
O3 0.1157(14) 0.0468(8) 0.0545(9) -0.0020(6) 0.0488(9) -0.0131(8)
O1 0.161(2) 0.0360(8) 0.0871(12) -0.0093(8) 0.0724(13) -0.0074(10)
C9 0.0400(9) 0.0346(9) 0.0340(8) 0.0019(7) 0.0087(7) -0.0001(7)
C3 0.0344(9) 0.0414(10) 0.0325(8) 0.0025(7) 0.0058(6) 0.0005(7)
C7 0.0405(9) 0.0346(9) 0.0337(8) 0.0034(7) 0.0073(7) -0.0004(7)
C8 0.0456(10) 0.0352(9) 0.0346(8) 0.0048(7) 0.0117(7) -0.0027(7)
C14 0.0499(11) 0.0365(9) 0.0433(9) 0.0011(7) 0.0134(8) 0.0011(8)
C12 0.0505(11) 0.0347(9) 0.0387(9) 0.0026(7) 0.0126(8) -0.0036(8)
C4 0.0354(9) 0.0401(9) 0.0326(8) 0.0037(7) 0.0065(6) 0.0007(7)
C2 0.0445(10) 0.0444(10) 0.0373(9) -0.0030(7) 0.0074(7) -0.0006(8)
C5 0.0389(10) 0.0480(10) 0.0373(9) 0.0083(7) 0.0099(7) 0.0001(8)
C1 0.0428(10) 0.0588(12) 0.0350(9) -0.0050(8) 0.0081(7) 0.0002(9)
C13 0.0829(16) 0.0399(11) 0.0582(12) -0.0080(9) 0.0290(11) -0.0025(10)
C11 0.0652(13) 0.0507(12) 0.0529(12) 0.0158(9) 0.0235(10) -0.0029(10)
C6 0.0448(11) 0.0619(13) 0.0364(9) 0.0053(8) 0.0119(8) -0.0005(9)
C10 0.0627(14) 0.0794(16) 0.0447(11) -0.0154(10) 0.0179(10) -0.0036(11)
C15 0.100(2) 0.0370(11) 0.0780(16) 0.0102(10) 0.0359(15) -0.0120(12)

loop_
_atom_type_symbol
_atom_type_description
_atom_type_scat_dispersion_real
_atom_type_scat_dispersion_imag
_atom_type_scat_source
C C 0.0033 0.0016 'International Tables Vol C Tables 4.2.6.8 and 6.1.1.4'
H H 0.0000 0.0000 'International Tables Vol C Tables 4.2.6.8 and 6.1.1.4'
N N 0.0061 0.0033 'International Tables Vol C Tables 4.2.6.8 and 6.1.1.4'
O O 0.0106 0.0060 'International Tables Vol C Tables 4.2.6.8 and 6.1.1.4'

loop_
_geom_angle_atom_site_label_1
_geom_angle_atom_site_label_2
_geom_angle_atom_site_label_3
_geom_angle
_geom_angle_site_symmetry_1
_geom_angle_site_symmetry_3
_geom_angle_publ_flag
C12 O4 C13 115.44(14) . . ?
C14 O2 C15 116.80(17) . . ?
C9 N1 C4 117.52(15) . . ?
N1 C9 C8 124.08(16) . . ?
N1 C9 C12 119.04(15) . . ?
C8 C9 C12 116.88(15) . . ?
C2 C3 C7 124.97(16) . . ?
C2 C3 C4 118.57(16) . . ?
C7 C3 C4 116.47(15) . . ?
C8 C7 C3 119.06(16) . . ?
C8 C7 C14 118.91(15) . . ?
C3 C7 C14 122.04(15) . . ?
C7 C8 C9 119.76(15) . . ?
C7 C8 H8 120.1 . . ?
C9 C8 H8 120.1 . . ?
O1 C14 O2 121.97(18) . . ?
O1 C14 C7 126.78(18) . . ?
O2 C14 C7 111.24(15) . . ?
O3 C12 O4 123.58(17) . . ?
O3 C12 C9 122.71(17) . . ?
O4 C12 C9 113.71(15) . . ?
N1 C4 C5 117.28(16) . . ?
N1 C4 C3 123.11(15) . . ?
C5 C4 C3 119.61(16) . . ?
C1 C2 C3 121.17(18) . . ?
C1 C2 H2 119.4 . . ?
C3 C2 H2 119.4 . . ?
C6 C5 C4 118.83(18) . . ?
C6 C5 C11 121.23(17) . . ?
C4 C5 C11 119.94(17) . . ?
C2 C1 C6 119.45(17) . . ?
C2 C1 C10 120.87(19) . . ?
C6 C1 C10 119.68(18) . . ?
O4 C13 H13A 109.5 . . ?
O4 C13 H13B 109.5 . . ?
H13A C13 H13B 109.5 . . ?
O4 C13 H13C 109.5 . . ?
H13A C13 H13C 109.5 . . ?
H13B C13 H13C 109.5 . . ?
C5 C11 H11A 109.5 . . ?
C5 C11 H11B 109.5 . . ?
H11A C11 H11B 109.5 . . ?
C5 C11 H11C 109.5 . . ?
H11A C11 H11C 109.5 . . ?
H11B C11 H11C 109.5 . . ?
C5 C6 C1 122.37(17) . . ?
C5 C6 H6 118.8 . . ?
C1 C6 H6 118.8 . . ?
C1 C10 H10A 109.5 . . ?
C1 C10 H10B 109.5 . . ?
H10A C10 H10B 109.5 . . ?
C1 C10 H10C 109.5 . . ?
H10A C10 H10C 109.5 . . ?
H10B C10 H10C 109.5 . . ?
O2 C15 H15A 109.5 . . ?
O2 C15 H15B 109.5 . . ?
H15A C15 H15B 109.5 . . ?
O2 C15 H15C 109.5 . . ?
H15A C15 H15C 109.5 . . ?
H15B C15 H15C 109.5 . . ?

loop_
_geom_bond_atom_site_label_1
_geom_bond_atom_site_label_2
_geom_bond_distance
_geom_bond_site_symmetry_2
_geom_bond_publ_flag
O4 C12 1.325(2) . ?
O4 C13 1.441(2) . ?
O2 C14 1.321(2) . ?
O2 C15 1.441(2) . ?
N1 C9 1.316(2) . ?
N1 C4 1.365(2) . ?
O3 C12 1.194(2) . ?
O1 C14 1.179(2) . ?
C9 C8 1.401(2) . ?
C9 C12 1.501(2) . ?
C3 C2 1.411(2) . ?
C3 C7 1.430(2) . ?
C3 C4 1.432(3) . ?
C7 C8 1.365(2) . ?
C7 C14 1.503(2) . ?
C8 H8 0.9300 . ?
C4 C5 1.428(2) . ?
C2 C1 1.370(3) . ?
C2 H2 0.9300 . ?
C5 C6 1.362(3) . ?
C5 C11 1.501(3) . ?
C1 C6 1.409(3) . ?
C1 C10 1.504(3) . ?
C13 H13A 0.9600 . ?
C13 H13B 0.9600 . ?
C13 H13C 0.9600 . ?
C11 H11A 0.9600 . ?
C11 H11B 0.9600 . ?
C11 H11C 0.9600 . ?
C6 H6 0.9300 . ?
C10 H10A 0.9600 . ?
C10 H10B 0.9600 . ?
C10 H10C 0.9600 . ?
C15 H15A 0.9600 . ?
C15 H15B 0.9600 . ?
C15 H15C 0.9600 . ?
